data_2240786
loop_
_publ_author_name
'Zuo, Minghui'
'Wang, Haiyu'
'Xu, Jie'
'Zhu, Lingling'
'Cui, Shuxin'

_publ_section_title
;
 Crystal structure of
 poly[(2,2'-bipyridine-\k^2^<i>N</i>,<i>N</i>')tetrakis(\m-cyanido-\k^2^<i>N</i>:<i>C</i>)dinickel(II)]
;
_journal_coeditor_code WM5162
_journal_issue 6
_journal_name_full 'Acta Crystallographica Section E'
_journal_page_first 709
_journal_page_last 711
_journal_paper_doi 10.1107/S2056989015009706
_journal_volume 71
_journal_year 2015
_chemical_formula_iupac '[Ni2 (C N)4 (C10 H8 N2)]'
_chemical_formula_moiety 'C14 H8 N6 Ni2'
_chemical_formula_sum 'C14 H8 N6 Ni2'
_chemical_formula_weight 377.68
_chemical_name_systematic
Poly[(2,2'-bipyridine-\k^2^<i>N</i>,<i>N</i>')tetrakis(\m-cyanido-\k^2^<i>N</i>:<i>C</i>)dinickel(II)]
_space_group_IT_number 15
_symmetry_cell_setting monoclinic
_symmetry_space_group_name_Hall '-C 2yc'
_symmetry_space_group_name_H-M 'C 1 2/c 1'
_atom_sites_solution_hydrogens geom
_atom_sites_solution_primary direct
_atom_sites_solution_secondary difmap
_audit_creation_method SHELXL-97
_cell_angle_alpha 90.000
_cell_angle_beta 90.852(5)
_cell_angle_gamma 90.000
_cell_formula_units_Z 4
_cell_length_a 6.519(5)
_cell_length_b 16.698(5)
_cell_length_c 12.019(5)
_cell_measurement_reflns_used 3858
_cell_measurement_temperature 293(2)
_cell_measurement_theta_max 24.98
_cell_measurement_theta_min 0.998
_cell_volume 1308.2(12)
_computing_cell_refinement
;
SAINT (Bruker, 2007)
;
_computing_data_collection
;
SMART (Bruker, 2007)
;
_computing_data_reduction
;
SAINT (Bruker, 2007)
;
_computing_molecular_graphics
;
XP in SHELXTL (Sheldrick, 2008)
;
_computing_publication_material
;
SHELXL97 (Sheldrick, 2008)
;
_computing_structure_refinement
;
SHELXL97 (Sheldrick, 2008)
;
_computing_structure_solution
;
SHELXS97 (Sheldrick, 2008)
;
_diffrn_ambient_temperature 293(2)
_diffrn_detector_area_resol_mean 9
_diffrn_measured_fraction_theta_full 0.998
_diffrn_measured_fraction_theta_max 0.998
_diffrn_measurement_device_type 'Siemens SMART CCD'
_diffrn_measurement_method '\w scans'
_diffrn_radiation_monochromator graphite
_diffrn_radiation_source 'fine-focus sealed tube'
_diffrn_radiation_type MoK\a
_diffrn_radiation_wavelength 0.71069
_diffrn_reflns_av_R_equivalents 0.0322
_diffrn_reflns_av_sigmaI/netI 0.0331
_diffrn_reflns_limit_h_max 7
_diffrn_reflns_limit_h_min -7
_diffrn_reflns_limit_k_max 16
_diffrn_reflns_limit_k_min -19
_diffrn_reflns_limit_l_max 10
_diffrn_reflns_limit_l_min -14
_diffrn_reflns_number 3858
_diffrn_reflns_theta_full 24.98
_diffrn_reflns_theta_max 24.98
_diffrn_reflns_theta_min 3.35
_diffrn_standards_number 0
_exptl_absorpt_coefficient_mu 2.881
_exptl_absorpt_correction_type none
_exptl_crystal_colour green
_exptl_crystal_density_diffrn 1.918
_exptl_crystal_density_method 'not measured'
_exptl_crystal_description block
_exptl_crystal_F_000 760
_exptl_crystal_size_max 0.397
_exptl_crystal_size_mid 0.096
_exptl_crystal_size_min 0.055
_refine_diff_density_max 0.713
_refine_diff_density_min -0.397
_refine_ls_extinction_method none
_refine_ls_goodness_of_fit_ref 1.103
_refine_ls_hydrogen_treatment mixed
_refine_ls_matrix_type full
_refine_ls_number_parameters 118
_refine_ls_number_reflns 1156
_refine_ls_number_restraints 0
_refine_ls_restrained_S_all 1.103
_refine_ls_R_factor_all 0.0332
_refine_ls_R_factor_gt 0.0281
_refine_ls_shift/su_max 0.000
_refine_ls_shift/su_mean 0.000
_refine_ls_structure_factor_coef Fsqd
_refine_ls_weighting_details 'calc w=1/[\s^2^(Fo^2^)+(0.0374P)^2^+0.9543P] where P=(Fo^2^+2Fc^2^)/3'
_refine_ls_weighting_scheme calc
_refine_ls_wR_factor_gt 0.0705
_refine_ls_wR_factor_ref 0.0737
_reflns_number_gt 1039
_reflns_number_total 1156
_reflns_threshold_expression I>2sigma(I)
_cod_data_source_file wm5162sup1.cf
_cod_data_source_block I
_cod_original_sg_symbol_H-M 'C 2/c'
_cod_database_code 2240786
_cod_database_fobs_code 2240786

loop_
_symmetry_equiv_pos_as_xyz
'x, y, z'
'-x, y, -z+1/2'
'x+1/2, y+1/2, z'
'-x+1/2, y+1/2, -z+1/2'
'-x, -y, -z'
'x, -y, z-1/2'
'-x+1/2, -y+1/2, -z'
'x+1/2, -y+1/2, z-1/2'

loop_
_atom_site_type_symbol
_atom_site_label
_atom_site_fract_x
_atom_site_fract_y
_atom_site_fract_z
_atom_site_U_iso_or_equiv
_atom_site_adp_type
_atom_site_calc_flag
_atom_site_refinement_flags
_atom_site_occupancy
_atom_site_symmetry_multiplicity
Ni Ni1 1.0000 0.0000 0.5000 0.01983(19) Uani d S 1 2
Ni Ni2 0.5000 0.12867(3) 0.7500 0.01682(18) Uani d S 1 2
C C6 0.8027(4) 0.02639(16) 0.6043(2) 0.0207(6) Uani d . 1 1
C C1 0.8426(4) 0.22353(19) 0.6347(3) 0.0275(7) Uani d . 1 1
N N3 0.6828(3) 0.04836(14) 0.6654(2) 0.0242(5) Uani d . 1 1
N N1 0.6675(3) 0.22697(13) 0.6906(2) 0.0198(5) Uani d . 1 1
C C5 0.5950(4) 0.29952(16) 0.7170(2) 0.0207(6) Uani d . 1 1
C C7 1.1817(4) 0.07283(17) 0.5669(2) 0.0220(6) Uani d . 1 1
C C4 0.6937(5) 0.36889(18) 0.6855(3) 0.0305(7) Uani d . 1 1
N N2 1.2931(3) 0.11329(14) 0.6143(2) 0.0240(5) Uani d . 1 1
C C3 0.8723(5) 0.3640(2) 0.6262(3) 0.0343(8) Uani d . 1 1
C C2 0.9471(5) 0.29004(19) 0.6008(3) 0.0317(7) Uani d . 1 1
H H2 1.062(5) 0.284(2) 0.562(3) 0.043(10) Uiso d . 1 1
H H4 0.636(4) 0.4223(19) 0.711(3) 0.031(8) Uiso d . 1 1
H H1 0.892(5) 0.171(2) 0.616(3) 0.033(9) Uiso d . 1 1
H H3 0.940(5) 0.409(2) 0.608(3) 0.038(9) Uiso d . 1 1

loop_
_atom_site_aniso_label
_atom_site_aniso_U_11
_atom_site_aniso_U_22
_atom_site_aniso_U_33
_atom_site_aniso_U_12
_atom_site_aniso_U_13
_atom_site_aniso_U_23
Ni1 0.0146(3) 0.0249(3) 0.0202(3) -0.00164(17) 0.0062(2) -0.0069(2)
Ni2 0.0146(3) 0.0183(3) 0.0177(3) 0.000 0.0058(2) 0.000
C6 0.0184(13) 0.0189(14) 0.0248(16) -0.0028(11) 0.0033(12) -0.0031(12)
C1 0.0244(15) 0.0288(17) 0.0297(18) -0.0016(12) 0.0091(13) -0.0005(13)
N3 0.0212(12) 0.0240(13) 0.0275(15) 0.0002(9) 0.0066(11) -0.0042(11)
N1 0.0186(11) 0.0217(12) 0.0192(13) -0.0020(9) 0.0026(9) 0.0021(10)
C5 0.0217(14) 0.0197(15) 0.0208(16) -0.0016(10) -0.0013(12) 0.0022(11)
C7 0.0176(13) 0.0254(15) 0.0233(16) 0.0018(11) 0.0084(12) -0.0024(12)
C4 0.0314(17) 0.0264(17) 0.034(2) -0.0035(12) 0.0005(14) 0.0030(13)
N2 0.0187(12) 0.0289(13) 0.0245(15) -0.0021(10) 0.0054(10) -0.0033(11)
C3 0.0331(18) 0.0323(19) 0.037(2) -0.0125(14) 0.0004(15) 0.0098(15)
C2 0.0241(16) 0.0390(19) 0.0323(19) -0.0083(13) 0.0084(14) 0.0054(15)

loop_
_atom_type_symbol
_atom_type_description
_atom_type_scat_dispersion_real
_atom_type_scat_dispersion_imag
_atom_type_scat_source
C C 0.0033 0.0016 'International Tables Vol C Tables 4.2.6.8 and 6.1.1.4'
H H 0.0000 0.0000 'International Tables Vol C Tables 4.2.6.8 and 6.1.1.4'
N N 0.0061 0.0033 'International Tables Vol C Tables 4.2.6.8 and 6.1.1.4'
Ni Ni 0.3393 1.1124 'International Tables Vol C Tables 4.2.6.8 and 6.1.1.4'

loop_
_geom_angle_atom_site_label_1
_geom_angle_atom_site_label_2
_geom_angle_atom_site_label_3
_geom_angle_site_symmetry_1
_geom_angle_site_symmetry_3
_geom_angle
C6 Ni1 C6 5_756 . 180.0
C6 Ni1 C7 5_756 5_756 89.76(12)
C6 Ni1 C7 . 5_756 90.24(12)
C6 Ni1 C7 5_756 . 90.24(12)
C6 Ni1 C7 . . 89.76(12)
C7 Ni1 C7 5_756 . 180.00(13)
N3 Ni2 N3 2_656 . 99.29(14)
N3 Ni2 N1 2_656 . 167.94(10)
N3 Ni2 N1 . . 91.91(10)
N3 Ni2 N1 2_656 2_656 91.91(10)
N3 Ni2 N1 . 2_656 167.94(10)
N1 Ni2 N1 . 2_656 77.32(13)
N3 Ni2 N2 2_656 1_455 86.28(10)
N3 Ni2 N2 . 1_455 84.71(10)
N1 Ni2 N2 . 1_455 99.29(9)
N1 Ni2 N2 2_656 1_455 91.61(9)
N3 Ni2 N2 2_656 2_756 84.71(10)
N3 Ni2 N2 . 2_756 86.28(10)
N1 Ni2 N2 . 2_756 91.61(9)
N1 Ni2 N2 2_656 2_756 99.29(9)
N2 Ni2 N2 1_455 2_756 166.06(13)
N3 C6 Ni1 . . 174.8(2)
N1 C1 C2 . . 123.3(3)
N1 C1 H1 . . 117(2)
C2 C1 H1 . . 120(2)
C6 N3 Ni2 . . 158.3(2)
C1 N1 C5 . . 117.7(2)
C1 N1 Ni2 . . 126.15(19)
C5 N1 Ni2 . . 116.02(18)
N1 C5 C4 . . 121.7(3)
N1 C5 C5 . 2_656 115.32(15)
C4 C5 C5 . 2_656 122.95(18)
N2 C7 Ni1 . . 174.8(3)
C3 C4 C5 . . 119.6(3)
C3 C4 H4 . . 122.1(18)
C5 C4 H4 . . 118.2(18)
C7 N2 Ni2 . 1_655 148.4(2)
C2 C3 C4 . . 118.5(3)
C2 C3 H3 . . 122(2)
C4 C3 H3 . . 120(2)
C3 C2 C1 . . 119.1(3)
C3 C2 H2 . . 122(2)
C1 C2 H2 . . 119(2)

loop_
_geom_bond_atom_site_label_1
_geom_bond_atom_site_label_2
_geom_bond_site_symmetry_2
_geom_bond_distance
_geom_bond_publ_flag
Ni1 C6 5_756 1.863(3) ?
Ni1 C6 . 1.863(3) y
Ni1 C7 5_756 1.871(3) ?
Ni1 C7 . 1.871(3) y
Ni2 N3 2_656 2.071(2) ?
Ni2 N3 . 2.071(2) y
Ni2 N1 . 2.102(2) y
Ni2 N1 2_656 2.102(2) ?
Ni2 N2 1_455 2.116(2) y
Ni2 N2 2_756 2.116(2) ?
C6 N3 . 1.140(4) ?
C1 N1 . 1.335(4) ?
C1 C2 . 1.368(4) ?
C1 H1 . 0.95(3) ?
N1 C5 . 1.340(3) ?
C5 C4 . 1.381(4) ?
C5 C5 2_656 1.480(5) ?
C7 N2 . 1.139(4) ?
C4 C3 . 1.377(5) ?
C4 H4 . 1.02(3) ?
N2 Ni2 1_655 2.116(2) ?
C3 C2 . 1.364(5) ?
C3 H3 . 0.90(4) ?
C2 H2 . 0.89(4) ?

loop_
_geom_hbond_atom_site_label_D
_geom_hbond_atom_site_label_H
_geom_hbond_atom_site_label_A
_geom_hbond_distance_DH
_geom_hbond_distance_HA
_geom_hbond_distance_DA
_geom_hbond_angle_DHA
_geom_hbond_publ_flag
C1 H1 N3 0.96(3) 2.54(3) 3.129(3) 120(2) yes

loop_
_geom_torsion_atom_site_label_1
_geom_torsion_atom_site_label_2
_geom_torsion_atom_site_label_3
_geom_torsion_atom_site_label_4
_geom_torsion_site_symmetry_1
_geom_torsion_site_symmetry_4
_geom_torsion
N3 Ni2 N3 C6 2_656 . 173.2(7)
N1 Ni2 N3 C6 . . -11.3(6)
N1 Ni2 N3 C6 2_656 . 15.2(9)
N2 Ni2 N3 C6 1_455 . 87.8(6)
N2 Ni2 N3 C6 2_756 . -102.8(6)
C2 C1 N1 C5 . . -1.9(5)
C2 C1 N1 Ni2 . . -178.2(2)
N3 Ni2 N1 C1 2_656 . 149.5(4)
N3 Ni2 N1 C1 . . -8.8(2)
N1 Ni2 N1 C1 2_656 . 176.7(3)
N2 Ni2 N1 C1 1_455 . -93.7(2)
N2 Ni2 N1 C1 2_756 . 77.5(2)
N3 Ni2 N1 C5 2_656 . -26.9(5)
N3 Ni2 N1 C5 . . 174.8(2)
N1 Ni2 N1 C5 2_656 . 0.33(14)
N2 Ni2 N1 C5 1_455 . 89.9(2)
N2 Ni2 N1 C5 2_756 . -98.8(2)
C1 N1 C5 C4 . . 1.7(4)
Ni2 N1 C5 C4 . . 178.3(2)
C1 N1 C5 C5 . 2_656 -177.6(3)
Ni2 N1 C5 C5 . 2_656 -0.9(4)
N1 C5 C4 C3 . . -0.6(5)
C5 C5 C4 C3 2_656 . 178.6(3)
C5 C4 C3 C2 . . -0.3(5)
C4 C3 C2 C1 . . 0.1(5)
N1 C1 C2 C3 . . 1.0(5)
